data_4303548
loop_
_publ_author_name
'Yixun Zhang'
'Andrew W. Maverick'

_publ_section_title
;
Preparation of an Isocyano-\b-diketone via its Metal Complexes, by Use of
Metal Ions as Protecting Groups
;
_journal_name_full 'Inorganic Chemistry'
_journal_page_first 10512
_journal_page_last 10518
_journal_paper_doi 10.1021/ic900202e
_journal_volume 48
_journal_year 2009
_chemical_compound_source 'local laboratory'
_chemical_formula_moiety 'C36 H30 Al N3 O6, 0.58(C6 H14)'
_chemical_formula_sum 'C39.48 H38.12 Al N3 O6'
_chemical_formula_weight 677.59
_chemical_name_common Al(acphNC)3.(C6H14)0.58
_chemical_name_systematic
;
 Tris(3-(4-isocyanophenyl)-2,4-pentanedionato)aluminum
 0.58-hexane solvate
;
_space_group_IT_number 2
_symmetry_cell_setting triclinic
_symmetry_space_group_name_Hall '-P 1'
_symmetry_space_group_name_H-M 'P -1'
_atom_sites_solution_hydrogens geom
_atom_sites_solution_primary direct
_atom_sites_solution_secondary difmap
_audit_creation_method SHELXL-97
_cell_angle_alpha 107.653(6)
_cell_angle_beta 97.532(6)
_cell_angle_gamma 94.569(7)
_cell_formula_units_Z 2
_cell_length_a 7.4327(10)
_cell_length_b 13.510(2)
_cell_length_c 20.657(4)
_cell_measurement_reflns_used 8304
_cell_measurement_temperature 110
_cell_measurement_theta_max 27.5
_cell_measurement_theta_min 2.5
_cell_volume 1943.8(5)
_computing_cell_refinement 'HKL Scalepack (Otwinowski & Minor 1997)'
_computing_data_collection 'COLLECT (Nonius, 2000)'
_computing_data_reduction 'HKL Denzo and Scalepack (Otwinowski & Minor 1997)'
_computing_molecular_graphics 'ORTEP-3 for Windows (Farrugia, 1997)'
_computing_publication_material 'SHELXL-97 (Sheldrick, 1997)'
_computing_structure_refinement 'SHELXL-97 (Sheldrick, 1997)'
_computing_structure_solution 'SIR97 (Altomare  et al., 1999)'
_diffrn_ambient_temperature 110
_diffrn_measured_fraction_theta_full 0.998
_diffrn_measured_fraction_theta_max 0.984
_diffrn_measurement_device 'KappaCCD (with Oxford Cryostream)'
_diffrn_measurement_method ' \w and \f scans '
_diffrn_radiation_monochromator graphite
_diffrn_radiation_source 'fine-focus sealed tube'
_diffrn_radiation_type MoK\a
_diffrn_radiation_wavelength 0.71073
_diffrn_reflns_av_R_equivalents 0.097
_diffrn_reflns_av_sigmaI/netI 0.217
_diffrn_reflns_limit_h_max 9
_diffrn_reflns_limit_h_min -9
_diffrn_reflns_limit_k_max 17
_diffrn_reflns_limit_k_min -17
_diffrn_reflns_limit_l_max 26
_diffrn_reflns_limit_l_min -26
_diffrn_reflns_number 33734
_diffrn_reflns_theta_full 25.0
_diffrn_reflns_theta_max 27.4
_diffrn_reflns_theta_min 2.8
_diffrn_standards_number 0
_exptl_absorpt_coefficient_mu 0.099
_exptl_absorpt_correction_T_max 0.997
_exptl_absorpt_correction_T_min 0.984
_exptl_absorpt_correction_type multi-scan
_exptl_absorpt_process_details 'HKL Scalepack (Otwinowski & Minor 1997)'
_exptl_crystal_colour colorless
_exptl_crystal_density_diffrn 1.158
_exptl_crystal_density_method 'not measured'
_exptl_crystal_description plate
_exptl_crystal_F_000 714
_exptl_crystal_size_max 0.16
_exptl_crystal_size_mid 0.13
_exptl_crystal_size_min 0.03
_platon_squeeze_details
;
58 electrons corresponds to 1.16 hexane molecules per cell (0.58 per
Al complex). This solvent is included in the formula, FW, density, etc.,
but is not included in the model coordinates.
;
_refine_diff_density_max 0.28
_refine_diff_density_min -0.25
_refine_diff_density_rms 0.059
_refine_ls_extinction_method none
_refine_ls_goodness_of_fit_ref 0.833
_refine_ls_hydrogen_treatment constr
_refine_ls_matrix_type full
_refine_ls_number_parameters 421
_refine_ls_number_reflns 8704
_refine_ls_number_restraints 0
_refine_ls_restrained_S_all 0.833
_refine_ls_R_factor_all 0.197
_refine_ls_R_factor_gt 0.069
_refine_ls_shift/su_max 0.000
_refine_ls_shift/su_mean 0.000
_refine_ls_structure_factor_coef Fsqd
_refine_ls_weighting_details 'calc w=1/[\s^2^(Fo^2^)+(0.0828P)^2^] where P=(Fo^2^+2Fc^2^)/3'
_refine_ls_weighting_scheme calc
_refine_ls_wR_factor_gt 0.153
_refine_ls_wR_factor_ref 0.185
_reflns_number_gt 3067
_reflns_number_total 8704
_reflns_threshold_expression I>2\s(I)
_cod_data_source_file ic900202e_si_001_8.cif
_cod_data_source_block compound_14
_cod_depositor_comments
;
The following automatic conversions were performed:
'_symmetry_cell_setting' value 'Triclinic' changed to 'triclinic'
according to '/home/saulius/struct/CIF-dictionaries/cif_core.dic'
dictionary named 'cif_core.dic' version 2.4.1 from 2010-06-29.

Automatic conversion script
Id: cif_fix_enum 1527 2010-12-29 10:47:43Z saulius 
;
_cod_database_code 4303548

loop_
_symmetry_equiv_pos_as_xyz
'x, y, z'
'-x, -y, -z'

loop_
_atom_site_label
_atom_site_type_symbol
_atom_site_fract_x
_atom_site_fract_y
_atom_site_fract_z
_atom_site_U_iso_or_equiv
_atom_site_adp_type
_atom_site_occupancy
_atom_site_symmetry_multiplicity
_atom_site_calc_flag
_atom_site_refinement_flags
_atom_site_disorder_assembly
_atom_site_disorder_group
Al1 Al 0.52333(14) 0.81219(8) 0.10728(6) 0.0343(3) Uani 1 1 d . . .
O1 O 0.4076(3) 0.69879(16) 0.03265(12) 0.0357(6) Uani 1 1 d . . .
O2 O 0.7342(3) 0.80931(16) 0.06642(11) 0.0338(6) Uani 1 1 d . . .
O3 O 0.6079(3) 0.72256(16) 0.15511(12) 0.0352(6) Uani 1 1 d . . .
O4 O 0.6385(3) 0.92679(16) 0.18313(12) 0.0361(6) Uani 1 1 d . . .
O5 O 0.3093(3) 0.81214(16) 0.14655(11) 0.0340(6) Uani 1 1 d . . .
O6 O 0.4378(3) 0.91039(17) 0.06692(12) 0.0369(6) Uani 1 1 d . . .
N1 N 0.8325(4) 0.3845(3) -0.27629(19) 0.0576(10) Uani 1 1 d . . .
N2 N 0.7434(5) 0.9050(3) 0.5562(2) 0.0745(11) Uani 1 1 d . . .
N3 N -0.1735(5) 1.3174(3) 0.2382(2) 0.0761(12) Uani 1 1 d . . .
C1 C 0.3295(5) 0.5590(3) -0.07230(18) 0.0414(9) Uani 1 1 d . . .
H1A H 0.3723 0.4925 -0.0763 0.062 Uiso 1 1 calc R . .
H1B H 0.3161 0.5699 -0.1164 0.062 Uiso 1 1 calc R . .
H1C H 0.2135 0.5598 -0.0566 0.062 Uiso 1 1 calc R . .
C2 C 0.4667(5) 0.6455(3) -0.02099(18) 0.0335(8) Uani 1 1 d . . .
C3 C 0.6462(5) 0.6617(2) -0.03352(17) 0.0308(8) Uani 1 1 d . . .
C4 C 0.7727(5) 0.7444(3) 0.01227(19) 0.0328(8) Uani 1 1 d . . .
C5 C 0.9649(5) 0.7599(3) -0.00064(18) 0.0394(9) Uani 1 1 d . . .
H5A H 1.0143 0.8322 0.0204 0.059 Uiso 1 1 calc R . .
H5B H 0.9654 0.7402 -0.0493 0.059 Uiso 1 1 calc R . .
H5C H 1.0382 0.7173 0.0187 0.059 Uiso 1 1 calc R . .
C6 C 0.7013(5) 0.5901(3) -0.09706(18) 0.0345(9) Uani 1 1 d . . .
C7 C 0.7625(5) 0.4953(3) -0.0972(2) 0.0431(10) Uani 1 1 d . . .
H7 H 0.7705 0.4766 -0.0572 0.052 Uiso 1 1 calc R . .
C8 C 0.8118(5) 0.4282(3) -0.1556(2) 0.0487(10) Uani 1 1 d . . .
H8 H 0.8544 0.3656 -0.1548 0.058 Uiso 1 1 calc R . .
C9 C 0.7969(5) 0.4553(3) -0.2144(2) 0.0457(10) Uani 1 1 d . . .
C10 C 0.7391(6) 0.5492(3) -0.2166(2) 0.0536(11) Uani 1 1 d . . .
H10 H 0.7322 0.5676 -0.2567 0.064 Uiso 1 1 calc R . .
C11 C 0.6916(5) 0.6153(3) -0.15699(19) 0.0488(10) Uani 1 1 d . . .
H11 H 0.6520 0.6786 -0.1577 0.059 Uiso 1 1 calc R . .
C12 C 0.8557(6) 0.3249(4) -0.3276(3) 0.0805(15) Uani 1 1 d . . .
C13 C 0.6657(5) 0.6483(3) 0.24453(19) 0.0451(10) Uani 1 1 d . . .
H13D H 0.6020 0.5862 0.2100 0.068 Uiso 1 1 calc R . .
H13E H 0.6184 0.6574 0.2867 0.068 Uiso 1 1 calc R . .
H13F H 0.7938 0.6417 0.2520 0.068 Uiso 1 1 calc R . .
C14 C 0.6390(5) 0.7418(3) 0.2207(2) 0.0358(9) Uani 1 1 d . . .
C15 C 0.6534(5) 0.8431(3) 0.26816(18) 0.0341(9) Uani 1 1 d . . .
C16 C 0.6609(5) 0.9312(3) 0.24681(19) 0.0344(9) Uani 1 1 d . . .
C17 C 0.7049(5) 1.0410(3) 0.29792(19) 0.0473(10) Uani 1 1 d . . .
H17D H 0.8292 1.0511 0.3208 0.071 Uiso 1 1 calc R . .
H17E H 0.6241 1.0501 0.3313 0.071 Uiso 1 1 calc R . .
H17F H 0.6892 1.0913 0.2739 0.071 Uiso 1 1 calc R . .
C18 C 0.6788(5) 0.8579(2) 0.34394(18) 0.0371(9) Uani 1 1 d . . .
C19 C 0.5288(6) 0.8642(3) 0.3780(2) 0.0521(11) Uani 1 1 d . . .
H19 H 0.4125 0.8588 0.3533 0.062 Uiso 1 1 calc R . .
C20 C 0.5489(7) 0.8782(3) 0.4479(2) 0.0636(12) Uani 1 1 d . . .
H20 H 0.4474 0.8815 0.4701 0.076 Uiso 1 1 calc R . .
C21 C 0.7217(7) 0.8872(3) 0.4837(2) 0.0566(11) Uani 1 1 d . . .
C22 C 0.8721(6) 0.8794(3) 0.4516(2) 0.0588(12) Uani 1 1 d . . .
H22 H 0.9878 0.8834 0.4763 0.071 Uiso 1 1 calc R . .
C23 C 0.8491(6) 0.8655(3) 0.3822(2) 0.0512(11) Uani 1 1 d . . .
H23 H 0.9513 0.8611 0.3603 0.061 Uiso 1 1 calc R . .
C24 C 0.7624(9) 0.9198(5) 0.6149(3) 0.104(2) Uani 1 1 d . . .
C25 C 0.0862(5) 0.8791(3) 0.21317(18) 0.0399(9) Uani 1 1 d . . .
H25D H -0.0363 0.8649 0.1881 0.060 Uiso 1 1 calc R . .
H25E H 0.0985 0.9432 0.2508 0.060 Uiso 1 1 calc R . .
H25F H 0.1115 0.8227 0.2307 0.060 Uiso 1 1 calc R . .
C26 C 0.2185(5) 0.8896(3) 0.16620(17) 0.0349(9) Uani 1 1 d . . .
C27 C 0.2317(5) 0.9788(3) 0.14335(18) 0.0348(9) Uani 1 1 d . . .
C28 C 0.3370(5) 0.9809(3) 0.09186(18) 0.0357(9) Uani 1 1 d . . .
C29 C 0.3311(5) 1.0673(3) 0.0610(2) 0.0474(10) Uani 1 1 d . . .
H29D H 0.4108 1.0575 0.0272 0.071 Uiso 1 1 calc R . .
H29E H 0.3704 1.1332 0.0965 0.071 Uiso 1 1 calc R . .
H29F H 0.2083 1.0667 0.0395 0.071 Uiso 1 1 calc R . .
C30 C 0.1224(5) 1.0663(3) 0.17045(19) 0.0370(9) Uani 1 1 d . . .
C31 C -0.0463(5) 1.0693(3) 0.1334(2) 0.0501(11) Uani 1 1 d . . .
H31 H -0.0944 1.0152 0.0932 0.060 Uiso 1 1 calc R . .
C32 C -0.1427(6) 1.1536(3) 0.1568(2) 0.0584(12) Uani 1 1 d . . .
H32 H -0.2548 1.1564 0.1319 0.070 Uiso 1 1 calc R . .
C33 C -0.0735(6) 1.2315(3) 0.2157(2) 0.0524(11) Uani 1 1 d . . .
C34 C 0.0886(6) 1.2274(3) 0.2538(2) 0.0548(11) Uani 1 1 d . . .
H34 H 0.1325 1.2797 0.2954 0.066 Uiso 1 1 calc R . .
C35 C 0.1862(6) 1.1453(3) 0.2300(2) 0.0473(10) Uani 1 1 d . . .
H35 H 0.2985 1.1438 0.2553 0.057 Uiso 1 1 calc R . .
C36 C -0.2509(9) 1.3880(5) 0.2564(3) 0.113(2) Uani 1 1 d . . .

loop_
_atom_site_aniso_label
_atom_site_aniso_U_11
_atom_site_aniso_U_22
_atom_site_aniso_U_33
_atom_site_aniso_U_23
_atom_site_aniso_U_13
_atom_site_aniso_U_12
Al1 0.0357(6) 0.0369(6) 0.0328(7) 0.0113(5) 0.0103(5) 0.0105(5)
O1 0.0348(14) 0.0392(14) 0.0348(15) 0.0098(12) 0.0140(12) 0.0091(11)
O2 0.0315(14) 0.0375(13) 0.0313(15) 0.0067(12) 0.0098(11) 0.0070(11)
O3 0.0339(14) 0.0375(14) 0.0344(16) 0.0110(11) 0.0056(12) 0.0081(11)
O4 0.0387(15) 0.0360(13) 0.0366(16) 0.0130(12) 0.0104(12) 0.0084(11)
O5 0.0365(14) 0.0316(13) 0.0382(15) 0.0117(11) 0.0150(12) 0.0121(11)
O6 0.0375(15) 0.0418(14) 0.0381(15) 0.0166(12) 0.0146(12) 0.0142(12)
N1 0.045(2) 0.056(2) 0.061(3) -0.002(2) 0.0211(19) 0.0081(17)
N2 0.093(3) 0.086(3) 0.046(3) 0.021(2) 0.011(2) 0.017(2)
N3 0.082(3) 0.062(2) 0.093(3) 0.021(2) 0.034(2) 0.042(2)
C1 0.037(2) 0.051(2) 0.034(2) 0.0063(18) 0.0136(18) 0.0079(18)
C2 0.035(2) 0.037(2) 0.033(2) 0.0148(18) 0.0062(18) 0.0083(17)
C3 0.032(2) 0.033(2) 0.031(2) 0.0124(17) 0.0084(17) 0.0076(16)
C4 0.035(2) 0.037(2) 0.035(2) 0.0196(18) 0.0097(18) 0.0116(17)
C5 0.039(2) 0.042(2) 0.038(2) 0.0089(18) 0.0144(18) 0.0115(17)
C6 0.033(2) 0.032(2) 0.037(2) 0.0064(17) 0.0112(18) 0.0011(16)
C7 0.044(2) 0.043(2) 0.048(3) 0.019(2) 0.016(2) 0.0111(19)
C8 0.048(3) 0.038(2) 0.063(3) 0.013(2) 0.019(2) 0.0190(19)
C9 0.042(2) 0.043(2) 0.045(3) 0.000(2) 0.016(2) 0.0083(19)
C10 0.070(3) 0.051(3) 0.043(3) 0.013(2) 0.025(2) 0.010(2)
C11 0.068(3) 0.037(2) 0.042(3) 0.009(2) 0.016(2) 0.012(2)
C12 0.063(3) 0.085(4) 0.077(4) -0.003(3) 0.015(3) 0.026(3)
C13 0.053(3) 0.035(2) 0.050(3) 0.0163(19) 0.010(2) 0.0101(18)
C14 0.027(2) 0.042(2) 0.040(3) 0.0136(19) 0.0096(18) 0.0053(16)
C15 0.032(2) 0.038(2) 0.033(2) 0.0112(18) 0.0074(17) 0.0040(16)
C16 0.030(2) 0.039(2) 0.033(2) 0.0071(18) 0.0099(17) 0.0106(16)
C17 0.050(3) 0.045(2) 0.046(3) 0.012(2) 0.010(2) 0.0082(19)
C18 0.043(2) 0.033(2) 0.035(2) 0.0084(17) 0.010(2) 0.0058(17)
C19 0.050(3) 0.064(3) 0.040(3) 0.012(2) 0.011(2) 0.004(2)
C20 0.065(3) 0.088(3) 0.037(3) 0.015(2) 0.019(3) 0.008(3)
C21 0.079(4) 0.063(3) 0.030(3) 0.016(2) 0.011(3) 0.014(2)
C22 0.060(3) 0.076(3) 0.039(3) 0.015(2) 0.001(2) 0.019(2)
C23 0.048(3) 0.068(3) 0.041(3) 0.018(2) 0.013(2) 0.017(2)
C24 0.136(5) 0.139(5) 0.035(3) 0.028(3) 0.013(3) 0.020(4)
C25 0.041(2) 0.042(2) 0.041(2) 0.0150(18) 0.0131(19) 0.0081(18)
C26 0.029(2) 0.047(2) 0.028(2) 0.0123(18) 0.0046(17) 0.0040(18)
C27 0.034(2) 0.035(2) 0.035(2) 0.0100(17) 0.0078(18) 0.0073(16)
C28 0.031(2) 0.040(2) 0.034(2) 0.0105(18) 0.0036(18) 0.0020(17)
C29 0.053(3) 0.052(2) 0.050(3) 0.027(2) 0.020(2) 0.015(2)
C30 0.043(2) 0.035(2) 0.037(2) 0.0142(18) 0.015(2) 0.0078(18)
C31 0.040(3) 0.046(2) 0.058(3) 0.009(2) 0.004(2) 0.010(2)
C32 0.043(3) 0.055(3) 0.083(4) 0.025(3) 0.013(3) 0.020(2)
C33 0.058(3) 0.048(3) 0.066(3) 0.026(2) 0.031(3) 0.028(2)
C34 0.074(3) 0.043(2) 0.047(3) 0.007(2) 0.019(3) 0.018(2)
C35 0.056(3) 0.050(2) 0.041(3) 0.016(2) 0.012(2) 0.021(2)
C36 0.123(5) 0.090(4) 0.134(6) 0.030(4) 0.038(4) 0.064(4)

loop_
_atom_type_symbol
_atom_type_description
_atom_type_scat_dispersion_real
_atom_type_scat_dispersion_imag
_atom_type_scat_source
C C 0.0033 0.0016 'International Tables Vol C Tables 4.2.6.8 and 6.1.1.4'
H H 0.0000 0.0000 'International Tables Vol C Tables 4.2.6.8 and 6.1.1.4'
Al Al 0.0645 0.0514 'International Tables Vol C Tables 4.2.6.8 and 6.1.1.4'
N N 0.0061 0.0033 'International Tables Vol C Tables 4.2.6.8 and 6.1.1.4'
O O 0.0106 0.0060 'International Tables Vol C Tables 4.2.6.8 and 6.1.1.4'

loop_
_geom_angle_atom_site_label_1
_geom_angle_atom_site_label_2
_geom_angle_atom_site_label_3
_geom_angle
_geom_angle_site_symmetry_1
_geom_angle_site_symmetry_3
_geom_angle_publ_flag
O1 Al1 O2 89.81(10) . . ?
O1 Al1 O3 91.38(11) . . ?
O2 Al1 O3 91.31(10) . . ?
O1 Al1 O6 92.88(11) . . ?
O2 Al1 O6 91.34(10) . . ?
O3 Al1 O6 174.99(12) . . ?
O1 Al1 O5 88.82(11) . . ?
O2 Al1 O5 178.63(12) . . ?
O3 Al1 O5 88.59(10) . . ?
O6 Al1 O5 88.86(10) . . ?
O1 Al1 O4 179.48(11) . . ?
O2 Al1 O4 90.71(11) . . ?
O3 Al1 O4 88.57(11) . . ?
O6 Al1 O4 87.14(11) . . ?
O5 Al1 O4 90.66(10) . . ?
C2 O1 Al1 130.6(2) . . ?
C4 O2 Al1 130.7(2) . . ?
C14 O3 Al1 127.1(2) . . ?
C16 O4 Al1 126.5(2) . . ?
C26 O5 Al1 126.6(2) . . ?
C28 O6 Al1 126.4(2) . . ?
C12 N1 C9 177.7(4) . . ?
C24 N2 C21 179.4(6) . . ?
C36 N3 C33 178.5(5) . . ?
C2 C1 H1A 109.5 . . ?
C2 C1 H1B 109.5 . . ?
H1A C1 H1B 109.5 . . ?
C2 C1 H1C 109.5 . . ?
H1A C1 H1C 109.5 . . ?
H1B C1 H1C 109.5 . . ?
O1 C2 C3 124.3(3) . . ?
O1 C2 C1 115.6(3) . . ?
C3 C2 C1 120.1(3) . . ?
C2 C3 C4 120.7(3) . . ?
C2 C3 C6 119.0(3) . . ?
C4 C3 C6 120.3(3) . . ?
O2 C4 C3 123.6(3) . . ?
O2 C4 C5 115.9(3) . . ?
C3 C4 C5 120.4(3) . . ?
C4 C5 H5A 109.5 . . ?
C4 C5 H5B 109.5 . . ?
H5A C5 H5B 109.5 . . ?
C4 C5 H5C 109.5 . . ?
H5A C5 H5C 109.5 . . ?
H5B C5 H5C 109.5 . . ?
C11 C6 C7 117.8(3) . . ?
C11 C6 C3 121.4(3) . . ?
C7 C6 C3 120.9(3) . . ?
C8 C7 C6 121.3(3) . . ?
C8 C7 H7 119.3 . . ?
C6 C7 H7 119.3 . . ?
C9 C8 C7 119.0(3) . . ?
C9 C8 H8 120.5 . . ?
C7 C8 H8 120.5 . . ?
C8 C9 C10 121.9(3) . . ?
C8 C9 N1 120.1(4) . . ?
C10 C9 N1 118.0(4) . . ?
C9 C10 C11 117.9(4) . . ?
C9 C10 H10 121.1 . . ?
C11 C10 H10 121.1 . . ?
C6 C11 C10 122.2(4) . . ?
C6 C11 H11 118.9 . . ?
C10 C11 H11 118.9 . . ?
C14 C13 H13D 109.5 . . ?
C14 C13 H13E 109.5 . . ?
H13D C13 H13E 109.5 . . ?
C14 C13 H13F 109.5 . . ?
H13D C13 H13F 109.5 . . ?
H13E C13 H13F 109.5 . . ?
O3 C14 C15 123.4(3) . . ?
O3 C14 C13 115.5(3) . . ?
C15 C14 C13 121.1(3) . . ?
C16 C15 C14 121.3(3) . . ?
C16 C15 C18 118.6(3) . . ?
C14 C15 C18 119.9(3) . . ?
O4 C16 C15 123.4(3) . . ?
O4 C16 C17 114.8(3) . . ?
C15 C16 C17 121.8(3) . . ?
C16 C17 H17D 109.5 . . ?
C16 C17 H17E 109.5 . . ?
H17D C17 H17E 109.5 . . ?
C16 C17 H17F 109.5 . . ?
H17D C17 H17F 109.5 . . ?
H17E C17 H17F 109.5 . . ?
C23 C18 C19 117.7(3) . . ?
C23 C18 C15 122.0(3) . . ?
C19 C18 C15 120.3(4) . . ?
C20 C19 C18 121.4(4) . . ?
C20 C19 H19 119.3 . . ?
C18 C19 H19 119.3 . . ?
C21 C20 C19 118.5(4) . . ?
C21 C20 H20 120.7 . . ?
C19 C20 H20 120.7 . . ?
C22 C21 C20 121.6(4) . . ?
C22 C21 N2 119.7(4) . . ?
C20 C21 N2 118.7(4) . . ?
C21 C22 C23 118.8(4) . . ?
C21 C22 H22 120.6 . . ?
C23 C22 H22 120.6 . . ?
C22 C23 C18 121.9(4) . . ?
C22 C23 H23 119.0 . . ?
C18 C23 H23 119.0 . . ?
C26 C25 H25D 109.5 . . ?
C26 C25 H25E 109.5 . . ?
H25D C25 H25E 109.5 . . ?
C26 C25 H25F 109.5 . . ?
H25D C25 H25F 109.5 . . ?
H25E C25 H25F 109.5 . . ?
O5 C26 C27 123.8(3) . . ?
O5 C26 C25 115.7(3) . . ?
C27 C26 C25 120.4(3) . . ?
C28 C27 C26 119.7(3) . . ?
C28 C27 C30 120.4(3) . . ?
C26 C27 C30 119.8(3) . . ?
O6 C28 C27 124.4(3) . . ?
O6 C28 C29 115.7(3) . . ?
C27 C28 C29 119.9(3) . . ?
C28 C29 H29D 109.5 . . ?
C28 C29 H29E 109.5 . . ?
H29D C29 H29E 109.5 . . ?
C28 C29 H29F 109.5 . . ?
H29D C29 H29F 109.5 . . ?
H29E C29 H29F 109.5 . . ?
C35 C30 C31 118.6(3) . . ?
C35 C30 C27 121.5(4) . . ?
C31 C30 C27 119.9(3) . . ?
C32 C31 C30 119.7(4) . . ?
C32 C31 H31 120.1 . . ?
C30 C31 H31 120.1 . . ?
C33 C32 C31 120.0(4) . . ?
C33 C32 H32 120.0 . . ?
C31 C32 H32 120.0 . . ?
C32 C33 C34 120.8(4) . . ?
C32 C33 N3 119.1(4) . . ?
C34 C33 N3 120.2(4) . . ?
C33 C34 C35 119.3(4) . . ?
C33 C34 H34 120.3 . . ?
C35 C34 H34 120.3 . . ?
C30 C35 C34 121.6(4) . . ?
C30 C35 H35 119.2 . . ?
C34 C35 H35 119.2 . . ?

loop_
_geom_bond_atom_site_label_1
_geom_bond_atom_site_label_2
_geom_bond_distance
_geom_bond_site_symmetry_2
_geom_bond_publ_flag
Al1 O1 1.864(2) . ?
Al1 O2 1.873(2) . ?
Al1 O3 1.877(2) . ?
Al1 O6 1.878(2) . ?
Al1 O5 1.878(2) . ?
Al1 O4 1.885(3) . ?
O1 C2 1.278(4) . ?
O2 C4 1.277(4) . ?
O3 C14 1.285(4) . ?
O4 C16 1.286(4) . ?
O5 C26 1.281(4) . ?
O6 C28 1.285(4) . ?
N1 C12 1.163(5) . ?
N1 C9 1.417(5) . ?
N2 C24 1.155(5) . ?
N2 C21 1.428(5) . ?
N3 C36 1.143(5) . ?
N3 C33 1.420(5) . ?
C1 C2 1.518(5) . ?
C1 H1A 0.9600 . ?
C1 H1B 0.9600 . ?
C1 H1C 0.9600 . ?
C2 C3 1.404(4) . ?
C3 C4 1.409(5) . ?
C3 C6 1.503(4) . ?
C4 C5 1.498(4) . ?
C5 H5A 0.9600 . ?
C5 H5B 0.9600 . ?
C5 H5C 0.9600 . ?
C6 C11 1.374(5) . ?
C6 C7 1.393(5) . ?
C7 C8 1.385(5) . ?
C7 H7 0.9300 . ?
C8 C9 1.363(5) . ?
C8 H8 0.9300 . ?
C9 C10 1.384(5) . ?
C10 C11 1.391(5) . ?
C10 H10 0.9300 . ?
C11 H11 0.9300 . ?
C13 C14 1.507(5) . ?
C13 H13D 0.9600 . ?
C13 H13E 0.9600 . ?
C13 H13F 0.9600 . ?
C14 C15 1.407(5) . ?
C15 C16 1.389(4) . ?
C15 C18 1.501(5) . ?
C16 C17 1.519(5) . ?
C17 H17D 0.9600 . ?
C17 H17E 0.9600 . ?
C17 H17F 0.9600 . ?
C18 C23 1.380(5) . ?
C18 C19 1.389(5) . ?
C19 C20 1.384(5) . ?
C19 H19 0.9300 . ?
C20 C21 1.373(6) . ?
C20 H20 0.9300 . ?
C21 C22 1.367(6) . ?
C22 C23 1.375(5) . ?
C22 H22 0.9300 . ?
C23 H23 0.9300 . ?
C25 C26 1.497(4) . ?
C25 H25D 0.9600 . ?
C25 H25E 0.9600 . ?
C25 H25F 0.9600 . ?
C26 C27 1.423(4) . ?
C27 C28 1.406(4) . ?
C27 C30 1.497(5) . ?
C28 C29 1.490(4) . ?
C29 H29D 0.9600 . ?
C29 H29E 0.9600 . ?
C29 H29F 0.9600 . ?
C30 C35 1.360(5) . ?
C30 C31 1.391(5) . ?
C31 C32 1.388(5) . ?
C31 H31 0.9300 . ?
C32 C33 1.352(6) . ?
C32 H32 0.9300 . ?
C33 C34 1.364(6) . ?
C34 C35 1.374(5) . ?
C34 H34 0.9300 . ?
C35 H35 0.9300 . ?

loop_
_geom_torsion_atom_site_label_1
_geom_torsion_atom_site_label_2
_geom_torsion_atom_site_label_3
_geom_torsion_atom_site_label_4
_geom_torsion
_geom_torsion_site_symmetry_1
_geom_torsion_site_symmetry_2
_geom_torsion_site_symmetry_3
_geom_torsion_site_symmetry_4
_geom_torsion_publ_flag
O2 Al1 O1 C2 1.7(3) . . . . ?
O3 Al1 O1 C2 -89.6(3) . . . . ?
O6 Al1 O1 C2 93.0(3) . . . . ?
O5 Al1 O1 C2 -178.2(3) . . . . ?
O1 Al1 O2 C4 -6.1(3) . . . . ?
O3 Al1 O2 C4 85.2(3) . . . . ?
O6 Al1 O2 C4 -99.0(3) . . . . ?
O4 Al1 O2 C4 173.8(3) . . . . ?
O1 Al1 O3 C14 -150.1(3) . . . . ?
O2 Al1 O3 C14 120.0(3) . . . . ?
O5 Al1 O3 C14 -61.3(3) . . . . ?
O4 Al1 O3 C14 29.4(3) . . . . ?
O2 Al1 O4 C16 -123.3(3) . . . . ?
O3 Al1 O4 C16 -32.0(3) . . . . ?
O6 Al1 O4 C16 145.4(3) . . . . ?
O5 Al1 O4 C16 56.6(3) . . . . ?
O1 Al1 O5 C26 -125.0(3) . . . . ?
O3 Al1 O5 C26 143.6(3) . . . . ?
O6 Al1 O5 C26 -32.1(3) . . . . ?
O4 Al1 O5 C26 55.0(3) . . . . ?
O1 Al1 O6 C28 120.3(3) . . . . ?
O2 Al1 O6 C28 -149.8(3) . . . . ?
O5 Al1 O6 C28 31.6(3) . . . . ?
O4 Al1 O6 C28 -59.1(3) . . . . ?
Al1 O1 C2 C3 2.4(5) . . . . ?
Al1 O1 C2 C1 -178.6(2) . . . . ?
O1 C2 C3 C4 -3.6(5) . . . . ?
C1 C2 C3 C4 177.4(3) . . . . ?
O1 C2 C3 C6 177.0(3) . . . . ?
C1 C2 C3 C6 -1.9(5) . . . . ?
Al1 O2 C4 C3 6.5(5) . . . . ?
Al1 O2 C4 C5 -173.1(2) . . . . ?
C2 C3 C4 O2 -0.8(5) . . . . ?
C6 C3 C4 O2 178.6(3) . . . . ?
C2 C3 C4 C5 178.8(3) . . . . ?
C6 C3 C4 C5 -1.8(5) . . . . ?
C2 C3 C6 C11 93.9(4) . . . . ?
C4 C3 C6 C11 -85.5(4) . . . . ?
C2 C3 C6 C7 -85.5(4) . . . . ?
C4 C3 C6 C7 95.2(4) . . . . ?
C11 C6 C7 C8 -0.1(5) . . . . ?
C3 C6 C7 C8 179.3(3) . . . . ?
C6 C7 C8 C9 -1.1(6) . . . . ?
C7 C8 C9 C10 2.0(6) . . . . ?
C7 C8 C9 N1 -175.0(3) . . . . ?
C8 C9 C10 C11 -1.6(6) . . . . ?
N1 C9 C10 C11 175.5(3) . . . . ?
C7 C6 C11 C10 0.5(6) . . . . ?
C3 C6 C11 C10 -178.9(3) . . . . ?
C9 C10 C11 C6 0.3(6) . . . . ?
Al1 O3 C14 C15 -14.9(5) . . . . ?
Al1 O3 C14 C13 167.0(2) . . . . ?
O3 C14 C15 C16 -9.4(5) . . . . ?
C13 C14 C15 C16 168.6(3) . . . . ?
O3 C14 C15 C18 176.4(3) . . . . ?
C13 C14 C15 C18 -5.7(5) . . . . ?
Al1 O4 C16 C15 20.2(5) . . . . ?
Al1 O4 C16 C17 -162.4(2) . . . . ?
C14 C15 C16 O4 6.6(5) . . . . ?
C18 C15 C16 O4 -179.1(3) . . . . ?
C14 C15 C16 C17 -170.7(3) . . . . ?
C18 C15 C16 C17 3.7(5) . . . . ?
C16 C15 C18 C23 -89.8(4) . . . . ?
C14 C15 C18 C23 84.6(4) . . . . ?
C16 C15 C18 C19 90.5(4) . . . . ?
C14 C15 C18 C19 -95.1(4) . . . . ?
C23 C18 C19 C20 0.4(5) . . . . ?
C15 C18 C19 C20 -179.8(3) . . . . ?
C18 C19 C20 C21 0.7(6) . . . . ?
C19 C20 C21 C22 -2.1(7) . . . . ?
C19 C20 C21 N2 178.1(4) . . . . ?
C20 C21 C22 C23 2.1(6) . . . . ?
N2 C21 C22 C23 -178.0(4) . . . . ?
C21 C22 C23 C18 -0.9(6) . . . . ?
C19 C18 C23 C22 -0.4(6) . . . . ?
C15 C18 C23 C22 179.8(3) . . . . ?
Al1 O5 C26 C27 19.7(5) . . . . ?
Al1 O5 C26 C25 -163.4(2) . . . . ?
O5 C26 C27 C28 5.7(5) . . . . ?
C25 C26 C27 C28 -171.0(3) . . . . ?
O5 C26 C27 C30 -178.8(3) . . . . ?
C25 C26 C27 C30 4.4(5) . . . . ?
Al1 O6 C28 C27 -18.7(5) . . . . ?
Al1 O6 C28 C29 163.3(2) . . . . ?
C26 C27 C28 O6 -6.2(5) . . . . ?
C30 C27 C28 O6 178.4(3) . . . . ?
C26 C27 C28 C29 171.7(3) . . . . ?
C30 C27 C28 C29 -3.7(5) . . . . ?
C28 C27 C30 C35 -98.0(4) . . . . ?
C26 C27 C30 C35 86.5(4) . . . . ?
C28 C27 C30 C31 80.2(4) . . . . ?
C26 C27 C30 C31 -95.2(4) . . . . ?
C35 C30 C31 C32 1.8(5) . . . . ?
C27 C30 C31 C32 -176.4(3) . . . . ?
C30 C31 C32 C33 -0.8(6) . . . . ?
C31 C32 C33 C34 -1.7(6) . . . . ?
C31 C32 C33 N3 179.4(4) . . . . ?
C32 C33 C34 C35 3.1(6) . . . . ?
N3 C33 C34 C35 -178.0(4) . . . . ?
C31 C30 C35 C34 -0.4(5) . . . . ?
C27 C30 C35 C34 177.8(3) . . . . ?
C33 C34 C35 C30 -2.0(6) . . . . ?

loop_
_platon_squeeze_void_nr
_platon_squeeze_void_average_x
_platon_squeeze_void_average_y
_platon_squeeze_void_average_z
_platon_squeeze_void_volume
_platon_squeeze_void_count_electrons
_platon_squeeze_void_content
1 0.018 0.500 0.500 404 58 ' '
